data_2237277
loop_
_publ_author_name
'Schumer, Benjamin N.'
'Downs, Robert T.'
'Domanik, Kenneth J.'
'Andrade, Marcelo B.'
'Origlieri, Marcus J.'

_publ_section_title
;
 Pirquitasite, Ag~2~ZnSnS~4~
;
_journal_coeditor_code BR2219
_journal_issue 2
_journal_name_full 'Acta Crystallographica Section E'
_journal_page_first i8
_journal_page_last i9
_journal_paper_doi 10.1107/S1600536813001013
_journal_volume 69
_journal_year 2013
_chemical_compound_source 'Pirquitas, Jujuy Province, Argentina'
_chemical_formula_iupac '(Ag1.87 Cu0.13) (Zn0.61 Fe0.36 Cd0.03) Sn S4'
_chemical_formula_structural 'Ag1.87 Cu0.13 Zn0.61 Fe0.36 Cd.03 Sn S4'
_chemical_formula_sum 'Ag1.87 Cd0.03 Cu0.13 Fe0.36 S4 Sn Zn0.61'
_chemical_formula_weight 520.26
_chemical_name_common Pirquitasite
_chemical_name_mineral Pirquitasite
_chemical_name_systematic
;
Disilver zinc tin tetrasulfide
;
_space_group_IT_number 82
_symmetry_cell_setting tetragonal
_symmetry_space_group_name_Hall 'I -4'
_symmetry_space_group_name_H-M 'I -4'
_atom_sites_solution_primary direct
_atom_sites_solution_secondary difmap
_audit_creation_method SHELXL-97
_cell_angle_alpha 90.00
_cell_angle_beta 90.00
_cell_angle_gamma 90.00
_cell_formula_units_Z 2
_cell_length_a 5.7757(12)
_cell_length_b 5.7757(12)
_cell_length_c 10.870(2)
_cell_measurement_reflns_used 527
_cell_measurement_temperature 293(2)
_cell_measurement_theta_max 32.27
_cell_measurement_theta_min 6.25
_cell_volume 362.61(13)
_computing_cell_refinement 'SAINT (Bruker, 2004)'
_computing_data_collection 'APEX2 (Bruker, 2004)'
_computing_data_reduction 'SAINT (Bruker, 2004)'
_computing_molecular_graphics 'XtalDraw (Downs & Hall-Wallace, 2003)'
_computing_publication_material 'publCIF (Westrip, 2010)'
_computing_structure_refinement 'SHELXL-97 (Sheldrick, 2008)'
_computing_structure_solution 'SHELXS-97 (Sheldrick, 2008)'
_diffrn_ambient_temperature 293(2)
_diffrn_measured_fraction_theta_full 0.997
_diffrn_measured_fraction_theta_max 0.997
_diffrn_measurement_device_type 'Bruker APEXII CCD area-detector'
_diffrn_measurement_method '\f and \w scan'
_diffrn_radiation_monochromator graphite
_diffrn_radiation_source 'fine-focus sealed tube'
_diffrn_radiation_type MoK\a
_diffrn_radiation_wavelength 0.71073
_diffrn_reflns_av_R_equivalents 0.0131
_diffrn_reflns_av_sigmaI/netI 0.0171
_diffrn_reflns_limit_h_max 8
_diffrn_reflns_limit_h_min -4
_diffrn_reflns_limit_k_max 7
_diffrn_reflns_limit_k_min -8
_diffrn_reflns_limit_l_max 12
_diffrn_reflns_limit_l_min -16
_diffrn_reflns_number 1312
_diffrn_reflns_theta_full 32.02
_diffrn_reflns_theta_max 32.02
_diffrn_reflns_theta_min 3.75
_diffrn_standards_number 0
_exptl_absorpt_coefficient_mu 12.575
_exptl_absorpt_correction_T_max 0.6332
_exptl_absorpt_correction_T_min 0.5720
_exptl_absorpt_correction_type multi-scan
_exptl_absorpt_process_details '(<i>SADABS</i>; Sheldrick, 2005)'
_exptl_crystal_colour grey
_exptl_crystal_density_diffrn 4.765
_exptl_crystal_density_method 'not measured'
_exptl_crystal_description cuboid
_exptl_crystal_F_000 470
_exptl_crystal_size_max 0.05
_exptl_crystal_size_mid 0.05
_exptl_crystal_size_min 0.04
_refine_diff_density_max 1.05
_refine_diff_density_min -0.868
_refine_ls_abs_structure_details 'Flack (1983)'
_refine_ls_abs_structure_Flack 0.91(6)
_refine_ls_extinction_coef 0.0061(6)
_refine_ls_extinction_expression Fc^*^=kFc[1+0.001xFc^2^\l^3^/sin(2\q)]^-1/4^
_refine_ls_extinction_method SHELXL
_refine_ls_goodness_of_fit_ref 1.172
_refine_ls_matrix_type full
_refine_ls_number_parameters 24
_refine_ls_number_reflns 575
_refine_ls_number_restraints 4
_refine_ls_restrained_S_all 1.168
_refine_ls_R_factor_all 0.0276
_refine_ls_R_factor_gt 0.0269
_refine_ls_shift/su_max 0.000
_refine_ls_shift/su_mean 0.000
_refine_ls_structure_factor_coef Fsqd
_refine_ls_weighting_details 'calc w=1/[\s^2^(Fo^2^)+(0.0272P)^2^+2.1498P] where P=(Fo^2^+2Fc^2^)/3'
_refine_ls_weighting_scheme calc
_refine_ls_wR_factor_gt 0.0692
_refine_ls_wR_factor_ref 0.0701
_reflns_number_gt 570
_reflns_number_total 575
_reflns_threshold_expression >2\s(I)
_cod_data_source_file br2219.cif
_cod_data_source_block I
_cod_original_cell_volume 362.60(13)
_cod_original_formula_sum 'Ag1.87 Cd.03 Cu0.13 Fe0.36 S4 Sn Zn0.61'
_cod_database_code 2237277
_cod_database_fobs_code 2237277
_database_code_amcsd 0019767

loop_
_symmetry_equiv_pos_as_xyz
'x, y, z'
'-x, -y, z'
'y, -x, -z'
'-y, x, -z'
'x+1/2, y+1/2, z+1/2'
'-x+1/2, -y+1/2, z+1/2'
'y+1/2, -x+1/2, -z+1/2'
'-y+1/2, x+1/2, -z+1/2'

loop_
_atom_site_type_symbol
_atom_site_label
_atom_site_fract_x
_atom_site_fract_y
_atom_site_fract_z
_atom_site_U_iso_or_equiv
_atom_site_adp_type
_atom_site_calc_flag
_atom_site_refinement_flags
_atom_site_occupancy
_atom_site_symmetry_multiplicity
Ag Ag1 0.0000 0.0000 0.0000 0.0364(4) Uani d S 1 4
Ag Ag2 0.0000 0.5000 0.2500 0.0301(6) Uani d SP 0.87 4
Cu Cu 0.0000 0.5000 0.2500 0.0301(6) Uani d SP 0.13 4
Zn Zn 0.5000 0.0000 0.2500 0.0220(6) Uani d SP 0.61 4
Fe Fe 0.5000 0.0000 0.2500 0.0220(6) Uani d SP 0.36 4
Cd Cd 0.5000 0.0000 0.2500 0.0220(6) Uani d SP 0.03 4
Sn Sn 0.5000 0.5000 0.0000 0.01176(18) Uani d S 1 4
S S 0.7325(3) 0.2526(4) 0.12847(11) 0.0214(3) Uani d . 1 1

loop_
_atom_site_aniso_label
_atom_site_aniso_U_11
_atom_site_aniso_U_22
_atom_site_aniso_U_33
_atom_site_aniso_U_12
_atom_site_aniso_U_13
_atom_site_aniso_U_23
Ag1 0.0360(5) 0.0360(5) 0.0372(4) 0.000 0.000 0.000
Ag2 0.0274(7) 0.0274(7) 0.0355(9) 0.000 0.000 0.000
Cu 0.0274(7) 0.0274(7) 0.0355(9) 0.000 0.000 0.000
Zn 0.0248(8) 0.0248(8) 0.0163(9) 0.000 0.000 0.000
Fe 0.0248(8) 0.0248(8) 0.0163(9) 0.000 0.000 0.000
Cd 0.0248(8) 0.0248(8) 0.0163(9) 0.000 0.000 0.000
Sn 0.0114(2) 0.0114(2) 0.0125(3) 0.000 0.000 0.000
S 0.0250(6) 0.0212(6) 0.0181(6) 0.0053(5) -0.0023(5) 0.0044(5)

loop_
_atom_type_symbol
_atom_type_description
_atom_type_scat_dispersion_real
_atom_type_scat_dispersion_imag
_atom_type_scat_source
S S 0.1246 0.1234 'International Tables Vol C Tables 4.2.6.8 and 6.1.1.4'
Ag Ag -0.8971 1.1015 'International Tables Vol C Tables 4.2.6.8 and 6.1.1.4'
Zn Zn 0.2839 1.4301 'International Tables Vol C Tables 4.2.6.8 and 6.1.1.4'
Sn Sn -0.6537 1.4246 'International Tables Vol C Tables 4.2.6.8 and 6.1.1.4'
Fe Fe 0.3463 0.8444 'International Tables Vol C Tables 4.2.6.8 and 6.1.1.4'
Cu Cu 0.3201 1.2651 'International Tables Vol C Tables 4.2.6.8 and 6.1.1.4'
Cd Cd -0.8075 1.2024 'International Tables Vol C Tables 4.2.6.8 and 6.1.1.4'

loop_
_geom_angle_atom_site_label_1
_geom_angle_atom_site_label_2
_geom_angle_atom_site_label_3
_geom_angle_site_symmetry_1
_geom_angle_site_symmetry_3
_geom_angle
S Ag1 S 4_545 3_565 113.39(6)
S Ag1 S 4_545 1_455 107.55(3)
S Ag1 S 3_565 1_455 107.55(3)
S Ag1 S 4_545 2_655 107.55(3)
S Ag1 S 3_565 2_655 107.55(3)
S Ag1 S 1_455 2_655 113.39(6)
S Ag2 S 1_455 2_665 115.77(7)
S Ag2 S 1_455 7_465 106.42(3)
S Ag2 S 2_665 7_465 106.42(3)
S Ag2 S 1_455 8_545 106.42(3)
S Ag2 S 2_665 8_545 106.42(3)
S Ag2 S 7_465 8_545 115.77(7)
S Zn S 2_655 7 107.90(4)
S Zn S 2_655 . 112.66(8)
S Zn S 7 . 107.90(4)
S Zn S 2_655 8_545 107.90(4)
S Zn S 7 8_545 112.66(8)
S Zn S . 8_545 107.90(4)
S Sn S 3_565 . 109.67(4)
S Sn S 3_565 2_665 109.67(4)
S Sn S . 2_665 109.08(7)
S Sn S 3_565 4_655 109.08(7)
S Sn S . 4_655 109.67(4)
S Sn S 2_665 4_655 109.67(4)

loop_
_geom_bond_atom_site_label_1
_geom_bond_atom_site_label_2
_geom_bond_site_symmetry_2
_geom_bond_distance
Ag1 S 4_545 2.5430(17)
Ag1 S 3_565 2.5430(17)
Ag1 S 1_455 2.5430(17)
Ag1 S 2_655 2.5430(17)
Ag2 S 1_455 2.485(2)
Ag2 S 2_665 2.485(2)
Ag2 S 7_465 2.485(2)
Ag2 S 8_545 2.485(2)
Zn S 2_655 2.383(2)
Zn S 7 2.383(2)
Zn S . 2.383(2)
Zn S 8_545 2.383(2)
Sn S 3_565 2.4070(16)
Sn S . 2.4070(16)
Sn S 2_665 2.4070(16)
Sn S 4_655 2.4070(16)

loop_
_cod_related_entry_id
_cod_related_entry_database
_cod_related_entry_code
_cod_related_entry_description
1 AMCSD 0019767 .
2 Wikidata Q425727 pirquitasite
